data_4032527
loop_
_publ_author_name
'Tulichala, R. N. Prasad'
'Shankar, Mallepalli'
'Swamy, K. C. Kumara'

_publ_section_title
;
 Ruthenium-Catalyzed Oxidative Annulation and Hydroarylation of
 Chromene-3-carboxamides with Alkynes via Double C-H Functionalization.
;
_journal_issue 10
_journal_name_full 'The Journal of organic chemistry'
_journal_page_first 5068
_journal_page_last 5079
_journal_paper_doi 10.1021/acs.joc.7b00008
_journal_volume 82
_journal_year 2017
_chemical_formula_sum 'C53 H49 N O3'
_chemical_formula_weight 747.93
_space_group_crystal_system monoclinic
_space_group_IT_number 14
_space_group_name_Hall '-P 2ybc'
_space_group_name_H-M_alt 'P 1 21/c 1'
_symmetry_space_group_name_Hall '-P 2ybc'
_symmetry_space_group_name_H-M 'P 1 21/c 1'
_atom_sites_solution_hydrogens geom
_audit_creation_method SHELXL-2014/7
_cell_angle_alpha 90
_cell_angle_beta 94.778(8)
_cell_angle_gamma 90
_cell_formula_units_Z 4
_cell_length_a 11.300(2)
_cell_length_b 23.294(6)
_cell_length_c 16.578(4)
_cell_measurement_reflns_used 6436
_cell_measurement_temperature 298(2)
_cell_measurement_theta_max 27.508
_cell_measurement_theta_min 0.975
_cell_volume 4348.5(17)
_computing_structure_refinement 'SHELXL-2014/7 (Sheldrick, 2014)'
_diffrn_ambient_temperature 298(2)
_diffrn_measured_fraction_theta_full 0.998
_diffrn_measured_fraction_theta_max 0.994
_diffrn_measurement_device_type 'Bruker APEX-II CCD'
_diffrn_measurement_method '\f and \w scans'
_diffrn_radiation_type MoK\a
_diffrn_radiation_wavelength 0.71073
_diffrn_reflns_av_R_equivalents 0.1194
_diffrn_reflns_av_unetI/netI 0.0444
_diffrn_reflns_Laue_measured_fraction_full 0.998
_diffrn_reflns_Laue_measured_fraction_max 0.994
_diffrn_reflns_limit_h_max 14
_diffrn_reflns_limit_h_min -14
_diffrn_reflns_limit_k_max 30
_diffrn_reflns_limit_k_min -30
_diffrn_reflns_limit_l_max 21
_diffrn_reflns_limit_l_min -21
_diffrn_reflns_number 174104
_diffrn_reflns_point_group_measured_fraction_full 0.998
_diffrn_reflns_point_group_measured_fraction_max 0.994
_diffrn_reflns_theta_full 25.242
_diffrn_reflns_theta_max 27.508
_diffrn_reflns_theta_min 2.277
_exptl_absorpt_coefficient_mu 0.070
_exptl_absorpt_correction_type none
_exptl_crystal_colour colorless
_exptl_crystal_density_diffrn 1.142
_exptl_crystal_description block
_exptl_crystal_F_000 1592
_exptl_crystal_size_max 0.36
_exptl_crystal_size_mid 0.24
_exptl_crystal_size_min 0.12
_refine_diff_density_max 0.226
_refine_diff_density_min -0.230
_refine_diff_density_rms 0.042
_refine_ls_extinction_method none
_refine_ls_goodness_of_fit_ref 1.072
_refine_ls_hydrogen_treatment constr
_refine_ls_matrix_type full
_refine_ls_number_parameters 523
_refine_ls_number_reflns 9941
_refine_ls_number_restraints 0
_refine_ls_restrained_S_all 1.072
_refine_ls_R_factor_all 0.1145
_refine_ls_R_factor_gt 0.0668
_refine_ls_shift/su_max 0.043
_refine_ls_shift/su_mean 0.001
_refine_ls_structure_factor_coef Fsqd
_refine_ls_weighting_details 'w=1/[\s^2^(Fo^2^)+(0.0517P)^2^+1.8588P] where P=(Fo^2^+2Fc^2^)/3'
_refine_ls_weighting_scheme calc
_refine_ls_wR_factor_gt 0.1354
_refine_ls_wR_factor_ref 0.1527
_reflns_Friedel_coverage 0.000
_reflns_number_gt 6436
_reflns_number_total 9941
_reflns_threshold_expression 'I > 2\s(I)'
_cod_data_source_file jo7b00008_si_002.cif
_cod_data_source_block compound6af
_cod_original_cell_volume 4348.4(18)
_cod_database_code 4032527
_shelx_shelxl_version_number 2014/7
_shelx_space_group_comment
;
The symmetry employed for this shelxl refinement is uniquely defined
by the following loop, which should always be used as a source of
symmetry information in preference to the above space-group names.
They are only intended as comments.
;

loop_
_space_group_symop_operation_xyz
'x, y, z'
'-x, y+1/2, -z+1/2'
'-x, -y, -z'
'x, -y-1/2, z-1/2'

loop_
_atom_site_label
_atom_site_type_symbol
_atom_site_fract_x
_atom_site_fract_y
_atom_site_fract_z
_atom_site_U_iso_or_equiv
_atom_site_adp_type
_atom_site_occupancy
_atom_site_site_symmetry_order
_atom_site_calc_flag
_atom_site_refinement_flags_posn
_atom_site_refinement_flags_adp
O2 O 0.37179(13) 0.55031(6) 0.63392(9) 0.0527(4) Uani 1 1 d . .
O3 O 0.00043(13) 0.44166(7) 0.41033(9) 0.0566(4) Uani 1 1 d . .
N1 N 0.41995(13) 0.45583(6) 0.61394(9) 0.0341(3) Uani 1 1 d . .
O1 O 0.59780(16) 0.55216(7) 0.84392(10) 0.0669(5) Uani 1 1 d . .
C19 C 0.49691(16) 0.40969(8) 0.62868(10) 0.0355(4) Uani 1 1 d . .
C34 C 0.21217(16) 0.42193(8) 0.59132(10) 0.0348(4) Uani 1 1 d . .
C28 C 0.30931(16) 0.45013(8) 0.56282(11) 0.0345(4) Uani 1 1 d . .
C10 C 0.59514(16) 0.41468(8) 0.68311(11) 0.0389(4) Uani 1 1 d . .
C20 C 0.47088(16) 0.35547(8) 0.58201(11) 0.0367(4) Uani 1 1 d . .
C35 C 0.21439(16) 0.39479(8) 0.67347(11) 0.0364(4) Uani 1 1 d . .
C00B C 0.43747(16) 0.50928(8) 0.65255(12) 0.0382(4) Uani 1 1 d . .
C52 C 0.34117(17) 0.41190(9) 0.80369(11) 0.0405(4) Uani 1 1 d . .
H52 H 0.3754 0.3760 0.7979 0.049 Uiso 1 1 calc R U
C8 C 0.53563(17) 0.51161(8) 0.71304(12) 0.0404(4) Uani 1 1 d . .
C45 C 0.25523(16) 0.43122(8) 0.74466(11) 0.0378(4) Uani 1 1 d . .
C11 C 0.67430(17) 0.36385(9) 0.70088(12) 0.0419(5) Uani 1 1 d . .
C33 C 0.10750(17) 0.41834(8) 0.53982(11) 0.0394(4) Uani 1 1 d . .
H33 H 0.0419 0.3994 0.5574 0.047 Uiso 1 1 calc R U
C9 C 0.61596(16) 0.46823(8) 0.72560(11) 0.0389(4) Uani 1 1 d . .
C31 C 0.10007(17) 0.44255(8) 0.46338(11) 0.0407(5) Uani 1 1 d . .
C29 C 0.30125(18) 0.47456(8) 0.48622(11) 0.0418(5) Uani 1 1 d . .
H29 H 0.3665 0.4936 0.4683 0.050 Uiso 1 1 calc R U
C21 C 0.47695(18) 0.35410(9) 0.49860(11) 0.0429(5) Uani 1 1 d . .
H21 H 0.4903 0.3879 0.4709 0.052 Uiso 1 1 calc R U
C30 C 0.19775(19) 0.47091(9) 0.43653(12) 0.0458(5) Uani 1 1 d . .
H30 H 0.1931 0.4873 0.3852 0.055 Uiso 1 1 calc R U
C36 C 0.17716(17) 0.34035(9) 0.67763(12) 0.0434(5) Uani 1 1 d . .
H36 H 0.1594 0.3232 0.6274 0.052 Uiso 1 1 calc R U
C50 C 0.37663(19) 0.44513(10) 0.87073(12) 0.0495(5) Uani 1 1 d . .
C27 C 0.45246(18) 0.30444(8) 0.62318(12) 0.0440(5) Uani 1 1 d . .
H27 H 0.4473 0.3053 0.6789 0.053 Uiso 1 1 calc R U
C37 C 0.15902(17) 0.30251(9) 0.74682(12) 0.0451(5) Uani 1 1 d . .
C18 C 0.68507(18) 0.34063(10) 0.77829(12) 0.0501(5) Uani 1 1 d . .
H18 H 0.6422 0.3567 0.8181 0.060 Uiso 1 1 calc R U
C46 C 0.20664(19) 0.48549(9) 0.75308(13) 0.0490(5) Uani 1 1 d . .
H46 H 0.1501 0.4989 0.7136 0.059 Uiso 1 1 calc R U
C12 C 0.73760(18) 0.33870(10) 0.64166(13) 0.0513(5) Uani 1 1 d . .
H12 H 0.7314 0.3539 0.5896 0.062 Uiso 1 1 calc R U
C1 C 0.71941(18) 0.48099(10) 0.78445(13) 0.0489(5) Uani 1 1 d . .
C22 C 0.4632(2) 0.30256(9) 0.45609(12) 0.0501(5) Uani 1 1 d . .
C25 C 0.4418(2) 0.25252(9) 0.58257(13) 0.0515(5) Uani 1 1 d . .
C38 C 0.15550(19) 0.24347(9) 0.73172(14) 0.0522(5) Uani 1 1 d . .
H38 H 0.1643 0.2305 0.6795 0.063 Uiso 1 1 calc R U
C32 C -0.0996(2) 0.41026(12) 0.43291(16) 0.0665(7) Uani 1 1 d . .
H32A H -0.0784 0.3706 0.4403 0.100 Uiso 1 1 calc R U
H32B H -0.1633 0.4136 0.3911 0.100 Uiso 1 1 calc R U
H32C H -0.1246 0.4254 0.4826 0.100 Uiso 1 1 calc R U
C7 C 0.5480(2) 0.56490(9) 0.76367(14) 0.0573(6) Uani 1 1 d . .
H7A H 0.5986 0.5921 0.7386 0.069 Uiso 1 1 calc R U
H7B H 0.4706 0.5825 0.7663 0.069 Uiso 1 1 calc R U
C24 C 0.4465(2) 0.25282(9) 0.49922(14) 0.0573(6) Uani 1 1 d . .
H24 H 0.4382 0.2182 0.4713 0.069 Uiso 1 1 calc R U
C49 C 0.3245(2) 0.49882(11) 0.87729(14) 0.0626(6) Uani 1 1 d . .
H49 H 0.3468 0.5213 0.9224 0.075 Uiso 1 1 calc R U
C6 C 0.7030(2) 0.52309(10) 0.84302(14) 0.0593(6) Uani 1 1 d . .
C16 C 0.7581(2) 0.29405(11) 0.79747(14) 0.0598(6) Uani 1 1 d . .
C47 C 0.2410(2) 0.52010(10) 0.81945(15) 0.0600(6) Uani 1 1 d . .
C44 C 0.1422(2) 0.32080(11) 0.82506(13) 0.0570(6) Uani 1 1 d . .
H44 H 0.1408 0.3599 0.8361 0.068 Uiso 1 1 calc R U
C2 C 0.8318(2) 0.45584(12) 0.78408(16) 0.0666(7) Uani 1 1 d . .
H2 H 0.8464 0.4289 0.7447 0.080 Uiso 1 1 calc R U
C13 C 0.80974(19) 0.29138(11) 0.65876(14) 0.0596(6) Uani 1 1 d . .
C51 C 0.4712(2) 0.42423(12) 0.93370(14) 0.0702(7) Uani 1 1 d . .
H51A H 0.5450 0.4431 0.9261 0.105 Uiso 1 1 calc R U
H51B H 0.4809 0.3835 0.9283 0.105 Uiso 1 1 calc R U
H51C H 0.4478 0.4328 0.9867 0.105 Uiso 1 1 calc R U
C15 C 0.8192(2) 0.26998(11) 0.73692(16) 0.0668(7) Uani 1 1 d . .
H15 H 0.8681 0.2385 0.7491 0.080 Uiso 1 1 calc R U
C42 C 0.1276(2) 0.28184(13) 0.88709(14) 0.0676(7) Uani 1 1 d . .
C23 C 0.4689(3) 0.30117(12) 0.36532(13) 0.0735(8) Uani 1 1 d . .
H23A H 0.3921 0.3101 0.3391 0.110 Uiso 1 1 calc R U
H23B H 0.4924 0.2636 0.3491 0.110 Uiso 1 1 calc R U
H23C H 0.5258 0.3289 0.3500 0.110 Uiso 1 1 calc R U
C39 C 0.1394(2) 0.20352(11) 0.79192(17) 0.0653(7) Uani 1 1 d . .
C41 C 0.1276(2) 0.22377(13) 0.86908(17) 0.0739(8) Uani 1 1 d . .
H41 H 0.1193 0.1975 0.9105 0.089 Uiso 1 1 calc R U
C26 C 0.4306(3) 0.19703(10) 0.62859(17) 0.0798(8) Uani 1 1 d . .
H26A H 0.3772 0.1717 0.5978 0.120 Uiso 1 1 calc R U
H26B H 0.4003 0.2049 0.6798 0.120 Uiso 1 1 calc R U
H26C H 0.5072 0.1792 0.6373 0.120 Uiso 1 1 calc R U
C5 C 0.7922(3) 0.53612(14) 0.90295(18) 0.0890(10) Uani 1 1 d . .
H5 H 0.7782 0.5624 0.9433 0.107 Uiso 1 1 calc R U
C3 C 0.9220(3) 0.47109(16) 0.8428(2) 0.0932(10) Uani 1 1 d . .
H3 H 0.9971 0.4549 0.8419 0.112 Uiso 1 1 calc R U
C14 C 0.8760(3) 0.26350(15) 0.59349(18) 0.0951(11) Uani 1 1 d . .
H14A H 0.8930 0.2918 0.5539 0.143 Uiso 1 1 calc R U
H14B H 0.8280 0.2336 0.5679 0.143 Uiso 1 1 calc R U
H14C H 0.9490 0.2474 0.6173 0.143 Uiso 1 1 calc R U
C17 C 0.7730(3) 0.27106(16) 0.88345(18) 0.0986(11) Uani 1 1 d . .
H17A H 0.7764 0.2299 0.8822 0.148 Uiso 1 1 calc R U
H17B H 0.7068 0.2829 0.9122 0.148 Uiso 1 1 calc R U
H17C H 0.8452 0.2858 0.9103 0.148 Uiso 1 1 calc R U
C48 C 0.1897(3) 0.57973(13) 0.8264(2) 0.1030(11) Uani 1 1 d . .
H48A H 0.2093 0.5942 0.8800 0.154 Uiso 1 1 calc R U
H48B H 0.1049 0.5781 0.8157 0.154 Uiso 1 1 calc R U
H48C H 0.2223 0.6046 0.7878 0.154 Uiso 1 1 calc R U
C4 C 0.9001(3) 0.51026(17) 0.9025(2) 0.1065(12) Uani 1 1 d . .
H4 H 0.9598 0.5190 0.9426 0.128 Uiso 1 1 calc R U
C40 C 0.1360(3) 0.14000(12) 0.7721(2) 0.1072(12) Uani 1 1 d . .
H40A H 0.1967 0.1205 0.8055 0.161 Uiso 1 1 calc R U
H40B H 0.1494 0.1347 0.7161 0.161 Uiso 1 1 calc R U
H40C H 0.0597 0.1246 0.7820 0.161 Uiso 1 1 calc R U
C43 C 0.1159(3) 0.30328(18) 0.97217(17) 0.1099(13) Uani 1 1 d . .
H43A H 0.1059 0.2712 1.0073 0.165 Uiso 1 1 calc R U
H43B H 0.0482 0.3281 0.9723 0.165 Uiso 1 1 calc R U
H43C H 0.1862 0.3241 0.9908 0.165 Uiso 1 1 calc R U

loop_
_atom_site_aniso_label
_atom_site_aniso_U_11
_atom_site_aniso_U_22
_atom_site_aniso_U_33
_atom_site_aniso_U_23
_atom_site_aniso_U_13
_atom_site_aniso_U_12
O2 0.0515(8) 0.0334(8) 0.0706(10) 0.0023(7) -0.0098(7) 0.0024(6)
O3 0.0527(9) 0.0666(10) 0.0466(8) 0.0034(7) -0.0181(7) 0.0031(8)
N1 0.0352(8) 0.0325(8) 0.0339(8) 0.0059(6) -0.0006(6) -0.0020(6)
O1 0.0838(12) 0.0563(10) 0.0576(10) -0.0130(8) -0.0120(9) -0.0051(9)
C19 0.0413(10) 0.0362(10) 0.0292(9) 0.0064(8) 0.0052(8) 0.0018(8)
C34 0.0406(10) 0.0325(10) 0.0306(9) 0.0019(8) -0.0014(7) -0.0013(8)
C28 0.0388(10) 0.0322(10) 0.0316(9) 0.0017(8) -0.0020(7) 0.0003(8)
C10 0.0395(10) 0.0438(11) 0.0334(10) 0.0052(8) 0.0038(8) 0.0038(8)
C20 0.0411(10) 0.0366(10) 0.0320(10) 0.0030(8) 0.0007(8) 0.0061(8)
C35 0.0368(10) 0.0406(11) 0.0314(9) 0.0039(8) 0.0001(7) -0.0040(8)
C00B 0.0383(10) 0.0319(10) 0.0444(11) 0.0040(8) 0.0029(8) -0.0040(8)
C52 0.0457(11) 0.0443(11) 0.0315(10) 0.0041(8) 0.0028(8) -0.0061(9)
C8 0.0421(11) 0.0362(11) 0.0426(11) 0.0026(8) 0.0016(8) -0.0080(8)
C45 0.0433(10) 0.0419(11) 0.0284(9) 0.0039(8) 0.0047(8) -0.0092(8)
C11 0.0375(10) 0.0486(12) 0.0387(11) 0.0033(9) -0.0010(8) 0.0069(9)
C33 0.0385(10) 0.0410(11) 0.0379(10) 0.0003(8) -0.0022(8) -0.0035(8)
C9 0.0385(10) 0.0454(11) 0.0326(10) 0.0072(8) 0.0018(8) -0.0054(9)
C31 0.0462(11) 0.0390(11) 0.0351(10) -0.0021(8) -0.0088(8) 0.0072(9)
C29 0.0472(11) 0.0406(11) 0.0377(11) 0.0081(9) 0.0037(9) -0.0016(9)
C21 0.0551(12) 0.0389(11) 0.0345(10) 0.0063(9) 0.0014(9) 0.0069(9)
C30 0.0597(13) 0.0473(12) 0.0295(10) 0.0087(9) -0.0020(9) 0.0052(10)
C36 0.0503(12) 0.0441(12) 0.0349(10) 0.0030(9) -0.0011(9) -0.0061(9)
C50 0.0550(13) 0.0607(14) 0.0325(10) 0.0018(10) 0.0008(9) -0.0142(11)
C27 0.0561(12) 0.0409(11) 0.0350(10) 0.0045(9) 0.0037(9) 0.0054(9)
C37 0.0442(11) 0.0493(13) 0.0409(11) 0.0095(9) -0.0011(9) -0.0104(9)
C18 0.0458(12) 0.0641(14) 0.0403(11) 0.0058(10) 0.0028(9) 0.0114(10)
C46 0.0531(12) 0.0493(13) 0.0443(12) 0.0020(10) 0.0016(9) -0.0028(10)
C12 0.0457(12) 0.0701(15) 0.0375(11) -0.0003(10) -0.0005(9) 0.0129(11)
C1 0.0439(12) 0.0557(13) 0.0452(12) 0.0123(10) -0.0069(9) -0.0096(10)
C22 0.0651(14) 0.0491(13) 0.0353(11) 0.0001(9) -0.0004(9) 0.0114(10)
C25 0.0699(14) 0.0364(11) 0.0483(12) 0.0043(10) 0.0048(10) 0.0043(10)
C38 0.0491(12) 0.0492(13) 0.0577(13) 0.0116(11) 0.0019(10) -0.0074(10)
C32 0.0491(14) 0.0759(17) 0.0701(16) -0.0028(13) -0.0204(12) 0.0030(12)
C7 0.0630(14) 0.0412(12) 0.0648(15) -0.0021(11) -0.0119(11) -0.0081(10)
C24 0.0822(17) 0.0379(12) 0.0509(13) -0.0070(10) 0.0010(11) 0.0077(11)
C49 0.0760(16) 0.0644(16) 0.0465(13) -0.0169(12) 0.0005(12) -0.0127(13)
C6 0.0723(16) 0.0546(14) 0.0481(13) 0.0059(11) -0.0115(11) -0.0191(12)
C16 0.0512(13) 0.0716(16) 0.0549(14) 0.0186(12) -0.0062(11) 0.0127(12)
C47 0.0700(15) 0.0511(14) 0.0595(15) -0.0113(11) 0.0078(12) -0.0006(12)
C44 0.0602(14) 0.0635(15) 0.0485(13) 0.0045(11) 0.0109(10) -0.0196(11)
C2 0.0497(14) 0.0835(18) 0.0641(15) 0.0167(13) -0.0104(11) -0.0068(12)
C13 0.0444(12) 0.0755(17) 0.0572(14) -0.0116(12) -0.0059(10) 0.0185(11)
C51 0.0818(18) 0.0818(18) 0.0436(13) 0.0004(12) -0.0145(12) -0.0105(14)
C15 0.0563(14) 0.0674(16) 0.0745(17) 0.0037(13) -0.0083(12) 0.0271(12)
C42 0.0582(15) 0.099(2) 0.0462(13) 0.0156(14) 0.0078(11) -0.0245(14)
C23 0.110(2) 0.0715(17) 0.0386(13) -0.0043(12) 0.0021(13) 0.0154(15)
C39 0.0544(14) 0.0584(15) 0.0828(19) 0.0285(14) 0.0047(12) -0.0066(11)
C41 0.0645(16) 0.086(2) 0.0710(18) 0.0406(16) 0.0025(13) -0.0176(14)
C26 0.127(2) 0.0396(14) 0.0736(18) 0.0105(12) 0.0166(17) 0.0016(14)
C5 0.107(2) 0.087(2) 0.0663(18) 0.0015(15) -0.0368(17) -0.0212(19)
C3 0.0573(17) 0.117(3) 0.100(2) 0.026(2) -0.0293(16) -0.0079(17)
C14 0.082(2) 0.125(3) 0.0765(19) -0.0329(18) 0.0003(15) 0.0446(19)
C17 0.090(2) 0.129(3) 0.075(2) 0.0496(19) -0.0010(16) 0.031(2)
C48 0.122(3) 0.0660(19) 0.118(3) -0.0315(19) -0.008(2) 0.0234(18)
C4 0.106(3) 0.117(3) 0.086(2) 0.011(2) -0.056(2) -0.024(2)
C40 0.117(3) 0.0552(18) 0.153(3) 0.0340(19) 0.035(2) -0.0006(17)
C43 0.117(3) 0.164(4) 0.0515(17) 0.0091(19) 0.0211(17) -0.049(2)

loop_
_atom_type_symbol
_atom_type_description
_atom_type_scat_dispersion_real
_atom_type_scat_dispersion_imag
_atom_type_scat_source
C C 0.0033 0.0016 'International Tables Vol C Tables 4.2.6.8 and 6.1.1.4'
H H 0.0000 0.0000 'International Tables Vol C Tables 4.2.6.8 and 6.1.1.4'
N N 0.0061 0.0033 'International Tables Vol C Tables 4.2.6.8 and 6.1.1.4'
O O 0.0106 0.0060 'International Tables Vol C Tables 4.2.6.8 and 6.1.1.4'

loop_
_geom_angle_atom_site_label_1
_geom_angle_atom_site_label_2
_geom_angle_atom_site_label_3
_geom_angle
C31 O3 C32 117.88(17)
C19 N1 C00B 122.79(15)
C19 N1 C28 121.69(15)
C00B N1 C28 115.28(14)
C6 O1 C7 111.52(18)
C10 C19 N1 120.56(17)
C10 C19 C20 121.54(16)
N1 C19 C20 117.89(15)
C28 C34 C33 118.00(16)
C28 C34 C35 123.50(16)
C33 C34 C35 118.50(16)
C29 C28 C34 120.63(16)
C29 C28 N1 118.87(16)
C34 C28 N1 120.48(15)
C19 C10 C9 118.89(17)
C19 C10 C11 119.88(17)
C9 C10 C11 121.13(17)
C21 C20 C27 119.26(18)
C21 C20 C19 120.62(17)
C27 C20 C19 119.79(16)
C36 C35 C45 125.05(17)
C36 C35 C34 117.66(17)
C45 C35 C34 117.27(16)
O2 C00B N1 120.86(17)
O2 C00B C8 124.08(18)
N1 C00B C8 115.06(16)
C50 C52 C45 121.4(2)
C50 C52 H52 119.3
C45 C52 H52 119.3
C9 C8 C00B 123.07(18)
C9 C8 C7 119.93(18)
C00B C8 C7 117.00(18)
C46 C45 C52 118.75(18)
C46 C45 C35 119.80(17)
C52 C45 C35 121.45(18)
C18 C11 C12 118.52(19)
C18 C11 C10 119.64(18)
C12 C11 C10 121.84(18)
C31 C33 C34 121.14(18)
C31 C33 H33 119.4
C34 C33 H33 119.4
C8 C9 C10 119.16(17)
C8 C9 C1 115.38(18)
C10 C9 C1 125.45(18)
O3 C31 C33 124.46(19)
O3 C31 C30 115.69(17)
C33 C31 C30 119.84(17)
C30 C29 C28 120.68(18)
C30 C29 H29 119.7
C28 C29 H29 119.7
C20 C21 C22 120.64(18)
C20 C21 H21 119.7
C22 C21 H21 119.7
C29 C30 C31 119.70(17)
C29 C30 H30 120.2
C31 C30 H30 120.2
C35 C36 C37 132.11(19)
C35 C36 H36 113.9
C37 C36 H36 113.9
C52 C50 C49 118.0(2)
C52 C50 C51 121.0(2)
C49 C50 C51 121.0(2)
C25 C27 C20 121.13(18)
C25 C27 H27 119.4
C20 C27 H27 119.4
C44 C37 C38 117.61(19)
C44 C37 C36 125.5(2)
C38 C37 C36 116.91(19)
C16 C18 C11 121.5(2)
C16 C18 H18 119.3
C11 C18 H18 119.3
C45 C46 C47 121.3(2)
C45 C46 H46 119.4
C47 C46 H46 119.4
C13 C12 C11 121.2(2)
C13 C12 H12 119.4
C11 C12 H12 119.4
C2 C1 C6 117.9(2)
C2 C1 C9 125.2(2)
C6 C1 C9 116.8(2)
C24 C22 C21 118.34(19)
C24 C22 C23 121.0(2)
C21 C22 C23 120.6(2)
C27 C25 C24 118.09(19)
C27 C25 C26 120.6(2)
C24 C25 C26 121.3(2)
C39 C38 C37 122.3(2)
C39 C38 H38 118.8
C37 C38 H38 118.8
O3 C32 H32A 109.5
O3 C32 H32B 109.5
H32A C32 H32B 109.5
O3 C32 H32C 109.5
H32A C32 H32C 109.5
H32B C32 H32C 109.5
O1 C7 C8 111.09(17)
O1 C7 H7A 109.4
C8 C7 H7A 109.4
O1 C7 H7B 109.4
C8 C7 H7B 109.4
H7A C7 H7B 108.0
C22 C24 C25 122.5(2)
C22 C24 H24 118.7
C25 C24 H24 118.7
C47 C49 C50 122.6(2)
C47 C49 H49 118.7
C50 C49 H49 118.7
O1 C6 C5 117.6(3)
O1 C6 C1 121.23(19)
C5 C6 C1 121.2(3)
C15 C16 C18 118.4(2)
C15 C16 C17 121.0(2)
C18 C16 C17 120.6(2)
C49 C47 C46 118.0(2)
C49 C47 C48 121.4(2)
C46 C47 C48 120.5(2)
C42 C44 C37 121.5(2)
C42 C44 H44 119.3
C37 C44 H44 119.3
C3 C2 C1 120.1(3)
C3 C2 H2 120.0
C1 C2 H2 120.0
C15 C13 C12 118.4(2)
C15 C13 C14 120.7(2)
C12 C13 C14 120.9(2)
C50 C51 H51A 109.5
C50 C51 H51B 109.5
H51A C51 H51B 109.5
C50 C51 H51C 109.5
H51A C51 H51C 109.5
H51B C51 H51C 109.5
C16 C15 C13 121.9(2)
C16 C15 H15 119.0
C13 C15 H15 119.0
C41 C42 C44 118.4(2)
C41 C42 C43 121.7(3)
C44 C42 C43 119.9(3)
C22 C23 H23A 109.5
C22 C23 H23B 109.5
H23A C23 H23B 109.5
C22 C23 H23C 109.5
H23A C23 H23C 109.5
H23B C23 H23C 109.5
C41 C39 C38 117.8(2)
C41 C39 C40 122.2(2)
C38 C39 C40 120.1(3)
C39 C41 C42 122.3(2)
C39 C41 H41 118.8
C42 C41 H41 118.8
C25 C26 H26A 109.5
C25 C26 H26B 109.5
H26A C26 H26B 109.5
C25 C26 H26C 109.5
H26A C26 H26C 109.5
H26B C26 H26C 109.5
C4 C5 C6 119.8(3)
C4 C5 H5 120.1
C6 C5 H5 120.1
C4 C3 C2 120.2(3)
C4 C3 H3 119.9
C2 C3 H3 119.9
C13 C14 H14A 109.5
C13 C14 H14B 109.5
H14A C14 H14B 109.5
C13 C14 H14C 109.5
H14A C14 H14C 109.5
H14B C14 H14C 109.5
C16 C17 H17A 109.5
C16 C17 H17B 109.5
H17A C17 H17B 109.5
C16 C17 H17C 109.5
H17A C17 H17C 109.5
H17B C17 H17C 109.5
C47 C48 H48A 109.5
C47 C48 H48B 109.5
H48A C48 H48B 109.5
C47 C48 H48C 109.5
H48A C48 H48C 109.5
H48B C48 H48C 109.5
C5 C4 C3 120.7(3)
C5 C4 H4 119.7
C3 C4 H4 119.7
C39 C40 H40A 109.5
C39 C40 H40B 109.5
H40A C40 H40B 109.5
C39 C40 H40C 109.5
H40A C40 H40C 109.5
H40B C40 H40C 109.5
C42 C43 H43A 109.5
C42 C43 H43B 109.5
H43A C43 H43B 109.5
C42 C43 H43C 109.5
H43A C43 H43C 109.5
H43B C43 H43C 109.5

loop_
_geom_bond_atom_site_label_1
_geom_bond_atom_site_label_2
_geom_bond_distance
O2 C00B 1.234(2)
O3 C31 1.370(2)
O3 C32 1.422(3)
N1 C19 1.391(2)
N1 C00B 1.406(2)
N1 C28 1.457(2)
O1 C6 1.369(3)
O1 C7 1.432(3)
C19 C10 1.376(3)
C19 C20 1.497(3)
C34 C28 1.395(3)
C34 C33 1.402(2)
C34 C35 1.500(2)
C28 C29 1.388(3)
C10 C9 1.442(3)
C10 C11 1.498(3)
C20 C21 1.391(3)
C20 C27 1.395(3)
C35 C36 1.340(3)
C35 C45 1.495(3)
C00B C8 1.433(3)
C52 C50 1.386(3)
C52 C45 1.395(3)
C52 H52 0.9300
C8 C9 1.363(3)
C8 C7 1.499(3)
C45 C46 1.390(3)
C11 C18 1.388(3)
C11 C12 1.391(3)
C33 C31 1.383(3)
C33 H33 0.9300
C9 C1 1.489(3)
C31 C30 1.391(3)
C29 C30 1.376(3)
C29 H29 0.9300
C21 C22 1.394(3)
C21 H21 0.9300
C30 H30 0.9300
C36 C37 1.474(3)
C36 H36 0.9300
C50 C49 1.390(3)
C50 C51 1.511(3)
C27 C25 1.385(3)
C27 H27 0.9300
C37 C44 1.393(3)
C37 C38 1.398(3)
C18 C16 1.384(3)
C18 H18 0.9300
C46 C47 1.393(3)
C46 H46 0.9300
C12 C13 1.386(3)
C12 H12 0.9300
C1 C2 1.399(3)
C1 C6 1.403(3)
C22 C24 1.383(3)
C22 C23 1.512(3)
C25 C24 1.387(3)
C25 C26 1.512(3)
C38 C39 1.387(3)
C38 H38 0.9300
C32 H32A 0.9600
C32 H32B 0.9600
C32 H32C 0.9600
C7 H7A 0.9700
C7 H7B 0.9700
C24 H24 0.9300
C49 C47 1.380(3)
C49 H49 0.9300
C6 C5 1.389(3)
C16 C15 1.384(3)
C16 C17 1.519(3)
C47 C48 1.513(4)
C44 C42 1.392(3)
C44 H44 0.9300
C2 C3 1.396(4)
C2 H2 0.9300
C13 C15 1.384(3)
C13 C14 1.513(3)
C51 H51A 0.9600
C51 H51B 0.9600
C51 H51C 0.9600
C15 H15 0.9300
C42 C41 1.385(4)
C42 C43 1.512(4)
C23 H23A 0.9600
C23 H23B 0.9600
C23 H23C 0.9600
C39 C41 1.380(4)
C39 C40 1.516(4)
C41 H41 0.9300
C26 H26A 0.9600
C26 H26B 0.9600
C26 H26C 0.9600
C5 C4 1.361(5)
C5 H5 0.9300
C3 C4 1.383(5)
C3 H3 0.9300
C14 H14A 0.9600
C14 H14B 0.9600
C14 H14C 0.9600
C17 H17A 0.9600
C17 H17B 0.9600
C17 H17C 0.9600
C48 H48A 0.9600
C48 H48B 0.9600
C48 H48C 0.9600
C4 H4 0.9300
C40 H40A 0.9600
C40 H40B 0.9600
C40 H40C 0.9600
C43 H43A 0.9600
C43 H43B 0.9600
C43 H43C 0.9600
